data_4101773
loop_
_publ_author_name
'Brad P. Carrow'
'John. F. Hartwig'

_publ_contact_author
; 
Scott R. Wilson 
University of Illinois 
School of Chemical Sciences, Box 59-1 
505 South Mathews Avenue 
Urbana, Illinois  61801 
USA 
;
_publ_contact_author_email srwilson@uiuc.edu
_publ_contact_author_fax '1  217 244 8068'
_publ_contact_author_phone '1  217 244 1708'
_publ_section_title
;
 Ligandless, Anionic, Arylpalladium Halide Intermediates in the Heck
 Reaction
;
_journal_name_full 'Journal of the American Chemical Society'
_journal_page_first 79
_journal_page_last 81
_journal_paper_doi 10.1021/ja909306f
_journal_volume 132
_journal_year 2010
_chemical_absolute_configuration ad
_chemical_formula_moiety '2(C12 H28 P), C12 H10 Br4 Pd2 '
_chemical_formula_sum 'C36 H66 Br4 P2 Pd2'
_chemical_formula_weight 1093.27
_chemical_name_systematic
; 
? 
;
_space_group_IT_number 4
_symmetry_cell_setting monoclinic
_symmetry_space_group_name_Hall 'P 2yb'
_symmetry_space_group_name_H-M 'P 1 21 1'
_atom_sites_solution_hydrogens geom
_atom_sites_solution_primary direct
_atom_sites_solution_secondary difmap
_audit_creation_method SHELXL-97
_audit_update_record
; 
2007-10-16   text and data added, srw 
;
_cell_angle_alpha 90.00
_cell_angle_beta 110.754(3)
_cell_angle_gamma 90.00
_cell_formula_units_Z 2
_cell_length_a 9.527(2)
_cell_length_b 19.163(4)
_cell_length_c 12.549(3)
_cell_measurement_reflns_used 903
_cell_measurement_temperature 193(2)
_cell_measurement_theta_max 22.43
_cell_measurement_theta_min 2.52
_cell_volume 2142.4(8)
_computing_cell_refinement 'SAINT V7.23A (Bruker, 2005)'
_computing_data_collection 'SMART V5.625 (Bruker, 2001)'
_computing_data_reduction
; 
SAINT V7.23A, XPREP V2005/2, SADABS V2007/4 (Bruker, 2005 & 2007) 
;
_computing_molecular_graphics 'SHELXTL V6.12 (Bruker, 2005)'
_computing_publication_material 'XCIF V6.12 (Bruker, 2005)'
_computing_structure_refinement 'SHELXTL V6.12 (Bruker, 2005)'
_computing_structure_solution 'SHELXTL V6.12 (Bruker, 2005)'
_diffrn_ambient_temperature 193(2)
_diffrn_measured_fraction_theta_full 0.999
_diffrn_measured_fraction_theta_max 0.999
_diffrn_measurement_device 'Siemens Platform/CCD'
_diffrn_measurement_method 'profile data from \w scans'
_diffrn_radiation_monochromator graphite
_diffrn_radiation_source 'normal-focus sealed tube'
_diffrn_radiation_type MoK\a
_diffrn_radiation_wavelength 0.71073
_diffrn_radiation_wavelength_id g19was
_diffrn_reflns_av_R_equivalents 0.0424
_diffrn_reflns_av_sigmaI/netI 0.0575
_diffrn_reflns_limit_h_max 11
_diffrn_reflns_limit_h_min -11
_diffrn_reflns_limit_k_max 23
_diffrn_reflns_limit_k_min -23
_diffrn_reflns_limit_l_max 15
_diffrn_reflns_limit_l_min -15
_diffrn_reflns_number 22094
_diffrn_reflns_theta_full 25.37
_diffrn_reflns_theta_max 25.37
_diffrn_reflns_theta_min 1.74
_diffrn_standards_decay_% 2.0
_diffrn_standards_interval_time 406
_diffrn_standards_number 166
_exptl_absorpt_coefficient_mu 4.667
_exptl_absorpt_correction_T_max 0.7709
_exptl_absorpt_correction_T_min 0.3889
_exptl_absorpt_correction_type integration
_exptl_absorpt_process_details 'SHELXTL/XPREP V2005/2 (Bruker, 2005)'
_exptl_crystal_colour yellow
_exptl_crystal_density_diffrn 1.695
_exptl_crystal_density_method 'not measured'
_exptl_crystal_description tabular
_exptl_crystal_F_000 1088
_exptl_crystal_id g19was
_exptl_crystal_preparation
; 
The data crystal was mounted using oil (Parantone-N, Exxon) to a 
0.3 mm cryo-loop (Hampton Research) with the (1 0 1) scattering 
planes roughly normal to the spindle axis. 
;
_exptl_crystal_size_max 0.12
_exptl_crystal_size_mid 0.10
_exptl_crystal_size_min 0.07
_refine_diff_density_max 0.882
_refine_diff_density_min -0.495
_refine_diff_density_rms 0.090
_refine_ls_abs_structure_details 'Flack (1983),  3793 Friedels'
_refine_ls_abs_structure_Flack 0.437(7)
_refine_ls_extinction_method none
_refine_ls_goodness_of_fit_ref 0.984
_refine_ls_hydrogen_treatment mixed
_refine_ls_matrix_type full
_refine_ls_number_parameters 422
_refine_ls_number_reflns 7855
_refine_ls_number_restraints 1
_refine_ls_restrained_S_all 0.984
_refine_ls_R_factor_all 0.0553
_refine_ls_R_factor_gt 0.0330
_refine_ls_shift/su_max 0.001
_refine_ls_shift/su_mean 0.000
_refine_ls_structure_factor_coef Fsqd
_refine_ls_weighting_details 'calc w=1/[\s^2^(Fo^2^)+(0.0296P)^2^+0.0000P] where P=(Fo^2^+2Fc^2^)/3'
_refine_ls_weighting_scheme calc
_refine_ls_wR_factor_gt 0.0613
_refine_ls_wR_factor_ref 0.0667
_reflns_number_gt 6144
_reflns_number_total 7855
_reflns_threshold_expression >2sigma(I)
_cod_data_source_file ja909306f_si_003.cif
_cod_data_source_block g19was2
_cod_original_sg_symbol_Hall 'P 2yb '
_cod_original_sg_symbol_H-M 'P 21 '
_cod_database_code 4101773

loop_
_symmetry_equiv_pos_as_xyz
'x, y, z'
'-x, y+1/2, -z'

loop_
_atom_site_label
_atom_site_type_symbol
_atom_site_fract_x
_atom_site_fract_y
_atom_site_fract_z
_atom_site_U_iso_or_equiv
_atom_site_adp_type
_atom_site_occupancy
_atom_site_symmetry_multiplicity
_atom_site_calc_flag
_atom_site_refinement_flags
_atom_site_disorder_assembly
_atom_site_disorder_group
C1 C 0.8565(6) 0.8196(3) 0.3334(5) 0.0260(14) Uani 1 1 d . . .
C2 C 0.9791(7) 0.8416(4) 0.4143(6) 0.0382(17) Uani 1 1 d . . .
H2 H 1.0247 0.8138 0.4802 0.046 Uiso 1 1 calc R . .
C3 C 1.0424(7) 0.9057(4) 0.4035(5) 0.0375(16) Uani 1 1 d . . .
H3 H 1.1332 0.9206 0.4605 0.045 Uiso 1 1 calc R . .
C4 C 0.9725(7) 0.9476(4) 0.3095(6) 0.0454(18) Uani 1 1 d . . .
H4 H 1.0138 0.9916 0.3017 0.054 Uiso 1 1 calc R . .
C5 C 0.8419(7) 0.9241(4) 0.2276(6) 0.0413(18) Uani 1 1 d . . .
H5 H 0.7925 0.9521 0.1626 0.050 Uiso 1 1 calc R . .
C6 C 0.7822(7) 0.8597(4) 0.2399(5) 0.0367(16) Uani 1 1 d . . .
H6 H 0.6911 0.8438 0.1844 0.044 Uiso 1 1 calc R . .
C7 C 0.6668(6) 0.4662(3) 0.1790(5) 0.0307(15) Uani 1 1 d . . .
C8 C 0.5402(6) 0.4414(4) 0.0945(5) 0.0373(17) Uani 1 1 d . . .
H8 H 0.4915 0.4686 0.0284 0.045 Uiso 1 1 calc R . .
C9 C 0.4837(7) 0.3749(4) 0.1072(6) 0.0427(18) Uani 1 1 d . . .
H9 H 0.3983 0.3567 0.0485 0.051 Uiso 1 1 calc R . .
C10 C 0.5518(8) 0.3369(4) 0.2036(6) 0.0442(18) Uani 1 1 d . . .
H10 H 0.5127 0.2927 0.2130 0.053 Uiso 1 1 calc R . .
C11 C 0.6766(7) 0.3628(4) 0.2868(6) 0.0451(19) Uani 1 1 d . . .
H11 H 0.7252 0.3360 0.3534 0.054 Uiso 1 1 calc R . .
C12 C 0.7332(7) 0.4284(4) 0.2746(6) 0.0384(16) Uani 1 1 d . . .
H12 H 0.8185 0.4465 0.3336 0.046 Uiso 1 1 calc R . .
C13 C 0.3472(7) 0.4760(3) 0.4385(5) 0.0427(16) Uani 1 1 d . . .
C14 C 0.4812(8) 0.4244(4) 0.4819(7) 0.060(2) Uani 1 1 d . . .
H14A H 0.4509 0.3789 0.4454 0.089 Uiso 1 1 calc R . .
H14B H 0.5116 0.4192 0.5647 0.089 Uiso 1 1 calc R . .
H14C H 0.5657 0.4425 0.4630 0.089 Uiso 1 1 calc R . .
C15 C 0.3107(8) 0.4848(4) 0.3101(5) 0.051(2) Uani 1 1 d . . .
H15A H 0.3027 0.4387 0.2745 0.076 Uiso 1 1 calc R . .
H15B H 0.3907 0.5115 0.2970 0.076 Uiso 1 1 calc R . .
H15C H 0.2152 0.5097 0.2767 0.076 Uiso 1 1 calc R . .
C16 C 0.2122(7) 0.4441(4) 0.4634(6) 0.0504(18) Uani 1 1 d . . .
H16A H 0.1976 0.3956 0.4369 0.076 Uiso 1 1 calc R . .
H16B H 0.1214 0.4711 0.4234 0.076 Uiso 1 1 calc R . .
H16C H 0.2325 0.4455 0.5456 0.076 Uiso 1 1 calc R . .
C17 C 0.5236(6) 0.5591(3) 0.6616(5) 0.0344(13) Uani 1 1 d . . .
C18 C 0.5415(7) 0.6318(3) 0.7175(5) 0.0455(16) Uani 1 1 d . . .
H18A H 0.6105 0.6288 0.7967 0.068 Uiso 1 1 calc R . .
H18B H 0.4434 0.6485 0.7158 0.068 Uiso 1 1 calc R . .
H18C H 0.5818 0.6645 0.6755 0.068 Uiso 1 1 calc R . .
C19 C 0.6835(6) 0.5370(4) 0.6669(5) 0.0482(19) Uani 1 1 d . . .
H19A H 0.7532 0.5391 0.7459 0.072 Uiso 1 1 calc R . .
H19B H 0.7176 0.5687 0.6198 0.072 Uiso 1 1 calc R . .
H19C H 0.6800 0.4892 0.6381 0.072 Uiso 1 1 calc R . .
C20 C 0.4627(7) 0.5083(4) 0.7307(5) 0.0468(17) Uani 1 1 d . . .
H20A H 0.5238 0.5120 0.8119 0.070 Uiso 1 1 calc R . .
H20B H 0.4673 0.4604 0.7048 0.070 Uiso 1 1 calc R . .
H20C H 0.3583 0.5202 0.7193 0.070 Uiso 1 1 calc R . .
C21 C 0.2375(7) 0.6252(4) 0.4824(6) 0.0460(18) Uani 1 1 d . . .
C22 C 0.2997(8) 0.6994(4) 0.4962(6) 0.058(2) Uani 1 1 d . . .
H22A H 0.2173 0.7324 0.4624 0.087 Uiso 1 1 calc R . .
H22B H 0.3724 0.7035 0.4575 0.087 Uiso 1 1 calc R . .
H22C H 0.3492 0.7099 0.5773 0.087 Uiso 1 1 calc R . .
C23 C 0.1480(7) 0.6110(4) 0.5619(6) 0.061(2) Uani 1 1 d . . .
H23A H 0.0643 0.6440 0.5445 0.091 Uiso 1 1 calc R . .
H23B H 0.2143 0.6169 0.6415 0.091 Uiso 1 1 calc R . .
H23C H 0.1089 0.5632 0.5502 0.091 Uiso 1 1 calc R . .
C24 C 0.1288(7) 0.6166(4) 0.3582(6) 0.066(2) Uani 1 1 d . . .
H24A H 0.0518 0.6530 0.3405 0.099 Uiso 1 1 calc R . .
H24B H 0.0809 0.5706 0.3489 0.099 Uiso 1 1 calc R . .
H24C H 0.1849 0.6207 0.3064 0.099 Uiso 1 1 calc R . .
C25 C 1.2618(6) 0.7805(3) 0.1420(5) 0.0356(15) Uani 1 1 d . . .
C26 C 1.3386(7) 0.8367(4) 0.0967(5) 0.0455(17) Uani 1 1 d . . .
H26A H 1.4152 0.8599 0.1606 0.068 Uiso 1 1 calc R . .
H26B H 1.2640 0.8710 0.0532 0.068 Uiso 1 1 calc R . .
H26C H 1.3860 0.8153 0.0470 0.068 Uiso 1 1 calc R . .
C27 C 1.3828(6) 0.7297(4) 0.2153(5) 0.0477(17) Uani 1 1 d . . .
H27A H 1.4509 0.7543 0.2821 0.072 Uiso 1 1 calc R . .
H27B H 1.4400 0.7113 0.1702 0.072 Uiso 1 1 calc R . .
H27C H 1.3346 0.6910 0.2404 0.072 Uiso 1 1 calc R . .
C28 C 1.1844(7) 0.8116(4) 0.2203(5) 0.050(2) Uani 1 1 d . . .
H28A H 1.2607 0.8264 0.2923 0.075 Uiso 1 1 calc R . .
H28B H 1.1196 0.7762 0.2355 0.075 Uiso 1 1 calc R . .
H28C H 1.1235 0.8519 0.1828 0.075 Uiso 1 1 calc R . .
C29 C 0.9835(6) 0.7916(3) -0.0827(5) 0.0367(15) Uani 1 1 d . . .
C30 C 0.8372(6) 0.7505(4) -0.1442(5) 0.054(2) Uani 1 1 d . . .
H30A H 0.7628 0.7816 -0.1966 0.081 Uiso 1 1 calc R . .
H30B H 0.7976 0.7319 -0.0877 0.081 Uiso 1 1 calc R . .
H30C H 0.8586 0.7118 -0.1872 0.081 Uiso 1 1 calc R . .
C31 C 0.9435(7) 0.8545(4) -0.0220(6) 0.0491(18) Uani 1 1 d . . .
H31A H 0.8637 0.8819 -0.0773 0.074 Uiso 1 1 calc R . .
H31B H 1.0326 0.8839 0.0115 0.074 Uiso 1 1 calc R . .
H31C H 0.9090 0.8378 0.0383 0.074 Uiso 1 1 calc R . .
C32 C 1.0496(7) 0.8190(4) -0.1696(5) 0.0493(18) Uani 1 1 d . . .
H32A H 0.9801 0.8527 -0.2202 0.074 Uiso 1 1 calc R . .
H32B H 1.0649 0.7800 -0.2148 0.074 Uiso 1 1 calc R . .
H32C H 1.1459 0.8418 -0.1295 0.074 Uiso 1 1 calc R . .
C33 C 1.1977(7) 0.6601(3) -0.0394(6) 0.0411(16) Uani 1 1 d . . .
C34 C 1.2407(8) 0.5988(4) 0.0472(6) 0.0552(19) Uani 1 1 d . . .
H34A H 1.2656 0.5576 0.0111 0.083 Uiso 1 1 calc R . .
H34B H 1.1558 0.5880 0.0713 0.083 Uiso 1 1 calc R . .
H34C H 1.3277 0.6121 0.1138 0.083 Uiso 1 1 calc R . .
C35 C 1.3319(7) 0.6826(4) -0.0687(6) 0.054(2) Uani 1 1 d . . .
H35A H 1.3703 0.6426 -0.0987 0.080 Uiso 1 1 calc R . .
H35B H 1.4106 0.7002 -0.0001 0.080 Uiso 1 1 calc R . .
H35C H 1.3017 0.7195 -0.1264 0.080 Uiso 1 1 calc R . .
C36 C 1.0753(8) 0.6302(4) -0.1469(6) 0.060(2) Uani 1 1 d . . .
H36A H 1.1155 0.5897 -0.1744 0.090 Uiso 1 1 calc R . .
H36B H 1.0447 0.6660 -0.2064 0.090 Uiso 1 1 calc R . .
H36C H 0.9883 0.6158 -0.1279 0.090 Uiso 1 1 calc R . .
Br1 Br 0.78033(7) 0.69768(3) 0.14829(5) 0.03480(16) Uani 1 1 d . . .
Br2 Br 0.67898(7) 0.59509(3) 0.33868(5) 0.04098(18) Uani 1 1 d . . .
Br3 Br 0.76637(8) 0.74200(4) 0.53025(5) 0.0513(2) Uani 1 1 d . . .
Br4 Br 0.81875(8) 0.53116(4) 0.01242(5) 0.04684(18) Uani 1 1 d . . .
P1 P 0.39791(15) 0.56277(9) 0.50905(13) 0.0292(4) Uani 1 1 d . . .
H1 H 0.468(6) 0.598(3) 0.458(4) 0.044 Uiso 1 1 d . . .
P2 P 1.11824(16) 0.73207(9) 0.02289(13) 0.0299(4) Uani 1 1 d . . .
H2A H 1.041(6) 0.702(3) 0.072(4) 0.045 Uiso 1 1 d . . .
Pd1 Pd 0.77625(5) 0.72239(2) 0.34090(4) 0.02905(12) Uani 1 1 d . . .
Pd2 Pd 0.73113(5) 0.56429(2) 0.16597(4) 0.02935(12) Uani 1 1 d . . .

loop_
_atom_site_aniso_label
_atom_site_aniso_U_11
_atom_site_aniso_U_22
_atom_site_aniso_U_33
_atom_site_aniso_U_23
_atom_site_aniso_U_13
_atom_site_aniso_U_12
C1 0.026(3) 0.029(4) 0.029(3) 0.004(3) 0.017(3) 0.013(3)
C2 0.039(4) 0.040(5) 0.042(4) 0.007(3) 0.023(3) 0.014(3)
C3 0.028(3) 0.049(5) 0.037(4) -0.012(3) 0.015(3) -0.001(3)
C4 0.050(4) 0.036(5) 0.061(5) -0.008(4) 0.032(4) 0.000(3)
C5 0.034(4) 0.040(5) 0.051(4) 0.002(4) 0.016(3) 0.009(3)
C6 0.036(3) 0.038(4) 0.043(4) -0.011(3) 0.023(3) -0.005(3)
C7 0.035(3) 0.037(4) 0.029(4) -0.006(3) 0.022(3) -0.005(3)
C8 0.037(4) 0.040(5) 0.040(4) -0.003(3) 0.020(3) 0.001(3)
C9 0.033(4) 0.041(5) 0.057(5) -0.018(4) 0.019(3) -0.016(3)
C10 0.055(5) 0.030(4) 0.060(5) -0.004(4) 0.036(4) -0.005(4)
C11 0.046(4) 0.037(5) 0.058(5) 0.010(4) 0.024(4) 0.002(4)
C12 0.038(4) 0.032(4) 0.049(4) -0.004(3) 0.020(3) -0.004(3)
C13 0.044(4) 0.037(4) 0.051(4) -0.008(3) 0.023(3) -0.008(3)
C14 0.065(5) 0.041(5) 0.073(5) -0.012(4) 0.025(4) 0.014(4)
C15 0.059(4) 0.054(5) 0.047(4) -0.018(4) 0.026(4) -0.024(4)
C16 0.064(5) 0.045(5) 0.049(4) -0.002(4) 0.028(4) -0.017(4)
C17 0.031(3) 0.034(4) 0.035(3) 0.002(3) 0.009(2) 0.004(3)
C18 0.059(4) 0.049(4) 0.034(4) -0.008(3) 0.023(3) -0.008(4)
C19 0.037(4) 0.064(5) 0.038(4) 0.006(4) 0.005(3) 0.002(4)
C20 0.045(4) 0.049(5) 0.041(4) 0.010(3) 0.010(3) 0.001(3)
C21 0.044(4) 0.047(5) 0.050(4) 0.017(4) 0.022(3) 0.022(3)
C22 0.079(5) 0.042(5) 0.059(5) 0.014(4) 0.031(4) 0.023(4)
C23 0.050(4) 0.078(7) 0.064(5) 0.014(5) 0.032(4) 0.023(4)
C24 0.052(5) 0.083(6) 0.056(5) 0.024(4) 0.010(4) 0.026(4)
C25 0.034(3) 0.038(4) 0.037(4) -0.004(3) 0.015(3) 0.000(3)
C26 0.039(4) 0.051(5) 0.051(4) -0.005(3) 0.021(3) -0.008(3)
C27 0.034(3) 0.064(5) 0.039(4) 0.003(3) 0.005(3) 0.010(3)
C28 0.044(4) 0.067(5) 0.035(4) -0.016(4) 0.010(3) 0.004(4)
C29 0.034(3) 0.044(4) 0.033(3) 0.004(3) 0.013(3) -0.002(3)
C30 0.029(3) 0.087(6) 0.037(4) 0.008(4) 0.002(3) -0.008(4)
C31 0.042(4) 0.049(5) 0.055(5) 0.006(4) 0.016(3) 0.003(3)
C32 0.039(4) 0.061(5) 0.047(4) 0.024(3) 0.015(3) 0.006(3)
C33 0.048(4) 0.035(4) 0.051(4) -0.005(3) 0.031(4) 0.000(3)
C34 0.068(5) 0.031(4) 0.075(5) 0.003(4) 0.034(4) 0.000(4)
C35 0.054(4) 0.060(6) 0.059(5) -0.014(4) 0.035(4) 0.001(4)
C36 0.078(5) 0.056(5) 0.051(4) -0.019(4) 0.028(4) -0.022(4)
Br1 0.0424(3) 0.0342(4) 0.0329(3) -0.0028(3) 0.0196(3) -0.0075(3)
Br2 0.0568(4) 0.0343(4) 0.0450(4) -0.0068(3) 0.0341(3) -0.0112(3)
Br3 0.0790(5) 0.0457(5) 0.0388(4) -0.0067(3) 0.0326(4) -0.0075(4)
Br4 0.0656(4) 0.0465(4) 0.0378(4) -0.0060(3) 0.0299(3) -0.0062(4)
P1 0.0270(7) 0.0308(9) 0.0332(8) 0.0023(8) 0.0149(7) -0.0006(7)
P2 0.0266(7) 0.0358(10) 0.0285(8) 0.0020(7) 0.0112(6) -0.0024(7)
Pd1 0.0296(2) 0.0298(3) 0.0303(2) -0.0019(2) 0.0137(2) -0.00119(19)
Pd2 0.0307(2) 0.0307(3) 0.0283(2) -0.0025(2) 0.01241(19) -0.0034(2)

loop_
_atom_type_symbol
_atom_type_description
_atom_type_scat_dispersion_real
_atom_type_scat_dispersion_imag
_atom_type_scat_source
C C 0.0033 0.0016 'International Tables Vol C Tables 4.2.6.8 and 6.1.1.4'
H H 0.0000 0.0000 'International Tables Vol C Tables 4.2.6.8 and 6.1.1.4'
P P 0.1023 0.0942 'International Tables Vol C Tables 4.2.6.8 and 6.1.1.4'
Br Br -0.2901 2.4595 'International Tables Vol C Tables 4.2.6.8 and 6.1.1.4'
Pd Pd -0.9988 1.0072 'International Tables Vol C Tables 4.2.6.8 and 6.1.1.4'

loop_
_exptl_crystal_face_index_h
_exptl_crystal_face_index_k
_exptl_crystal_face_index_l
_exptl_crystal_face_perp_dist
0.00 -1.00 0.00 0.0350
0.00 1.00 0.00 0.0350
0.00 -1.00 -1.00 0.0500
0.00 1.00 1.00 0.0500
1.00 0.00 1.00 0.0600
-1.00 0.00 -1.00 0.0600

loop_
_geom_angle_atom_site_label_1
_geom_angle_atom_site_label_2
_geom_angle_atom_site_label_3
_geom_angle
_geom_angle_site_symmetry_1
_geom_angle_site_symmetry_3
_geom_angle_publ_flag
C2 C1 C6 121.9(6) . . ?
C2 C1 Pd1 120.3(5) . . ?
C6 C1 Pd1 117.8(5) . . ?
C1 C2 C3 120.2(6) . . ?
C1 C2 H2 119.9 . . ?
C3 C2 H2 119.9 . . ?
C4 C3 C2 119.9(6) . . ?
C4 C3 H3 120.1 . . ?
C2 C3 H3 120.1 . . ?
C5 C4 C3 118.7(7) . . ?
C5 C4 H4 120.7 . . ?
C3 C4 H4 120.7 . . ?
C4 C5 C6 120.3(7) . . ?
C4 C5 H5 119.9 . . ?
C6 C5 H5 119.9 . . ?
C1 C6 C5 119.0(6) . . ?
C1 C6 H6 120.5 . . ?
C5 C6 H6 120.5 . . ?
C12 C7 C8 120.3(6) . . ?
C12 C7 Pd2 121.0(5) . . ?
C8 C7 Pd2 118.1(5) . . ?
C7 C8 C9 119.3(6) . . ?
C7 C8 H8 120.4 . . ?
C9 C8 H8 120.4 . . ?
C10 C9 C8 120.0(6) . . ?
C10 C9 H9 120.0 . . ?
C8 C9 H9 120.0 . . ?
C9 C10 C11 119.7(7) . . ?
C9 C10 H10 120.1 . . ?
C11 C10 H10 120.1 . . ?
C10 C11 C12 120.5(7) . . ?
C10 C11 H11 119.8 . . ?
C12 C11 H11 119.8 . . ?
C7 C12 C11 120.1(6) . . ?
C7 C12 H12 119.9 . . ?
C11 C12 H12 119.9 . . ?
C15 C13 C16 111.0(5) . . ?
C15 C13 C14 106.9(6) . . ?
C16 C13 C14 108.4(6) . . ?
C15 C13 P1 109.0(5) . . ?
C16 C13 P1 110.5(4) . . ?
C14 C13 P1 111.0(4) . . ?
C13 C14 H14A 109.5 . . ?
C13 C14 H14B 109.5 . . ?
H14A C14 H14B 109.5 . . ?
C13 C14 H14C 109.5 . . ?
H14A C14 H14C 109.5 . . ?
H14B C14 H14C 109.5 . . ?
C13 C15 H15A 109.5 . . ?
C13 C15 H15B 109.5 . . ?
H15A C15 H15B 109.5 . . ?
C13 C15 H15C 109.5 . . ?
H15A C15 H15C 109.5 . . ?
H15B C15 H15C 109.5 . . ?
C13 C16 H16A 109.5 . . ?
C13 C16 H16B 109.5 . . ?
H16A C16 H16B 109.5 . . ?
C13 C16 H16C 109.5 . . ?
H16A C16 H16C 109.5 . . ?
H16B C16 H16C 109.5 . . ?
C18 C17 C20 108.5(5) . . ?
C18 C17 C19 106.1(5) . . ?
C20 C17 C19 111.1(5) . . ?
C18 C17 P1 111.1(4) . . ?
C20 C17 P1 111.5(4) . . ?
C19 C17 P1 108.4(4) . . ?
C17 C18 H18A 109.5 . . ?
C17 C18 H18B 109.5 . . ?
H18A C18 H18B 109.5 . . ?
C17 C18 H18C 109.5 . . ?
H18A C18 H18C 109.5 . . ?
H18B C18 H18C 109.5 . . ?
C17 C19 H19A 109.5 . . ?
C17 C19 H19B 109.5 . . ?
H19A C19 H19B 109.5 . . ?
C17 C19 H19C 109.5 . . ?
H19A C19 H19C 109.5 . . ?
H19B C19 H19C 109.5 . . ?
C17 C20 H20A 109.5 . . ?
C17 C20 H20B 109.5 . . ?
H20A C20 H20B 109.5 . . ?
C17 C20 H20C 109.5 . . ?
H20A C20 H20C 109.5 . . ?
H20B C20 H20C 109.5 . . ?
C22 C21 C24 107.9(6) . . ?
C22 C21 C23 111.7(6) . . ?
C24 C21 C23 107.9(6) . . ?
C22 C21 P1 108.3(4) . . ?
C24 C21 P1 108.9(5) . . ?
C23 C21 P1 111.9(5) . . ?
C21 C22 H22A 109.5 . . ?
C21 C22 H22B 109.5 . . ?
H22A C22 H22B 109.5 . . ?
C21 C22 H22C 109.5 . . ?
H22A C22 H22C 109.5 . . ?
H22B C22 H22C 109.5 . . ?
C21 C23 H23A 109.5 . . ?
C21 C23 H23B 109.5 . . ?
H23A C23 H23B 109.5 . . ?
C21 C23 H23C 109.5 . . ?
H23A C23 H23C 109.5 . . ?
H23B C23 H23C 109.5 . . ?
C21 C24 H24A 109.5 . . ?
C21 C24 H24B 109.5 . . ?
H24A C24 H24B 109.5 . . ?
C21 C24 H24C 109.5 . . ?
H24A C24 H24C 109.5 . . ?
H24B C24 H24C 109.5 . . ?
C26 C25 C27 108.3(5) . . ?
C26 C25 C28 111.6(5) . . ?
C27 C25 C28 106.8(5) . . ?
C26 C25 P2 111.4(4) . . ?
C27 C25 P2 110.0(4) . . ?
C28 C25 P2 108.7(4) . . ?
C25 C26 H26A 109.5 . . ?
C25 C26 H26B 109.5 . . ?
H26A C26 H26B 109.5 . . ?
C25 C26 H26C 109.5 . . ?
H26A C26 H26C 109.5 . . ?
H26B C26 H26C 109.5 . . ?
C25 C27 H27A 109.5 . . ?
C25 C27 H27B 109.5 . . ?
H27A C27 H27B 109.5 . . ?
C25 C27 H27C 109.5 . . ?
H27A C27 H27C 109.5 . . ?
H27B C27 H27C 109.5 . . ?
C25 C28 H28A 109.5 . . ?
C25 C28 H28B 109.5 . . ?
H28A C28 H28B 109.5 . . ?
C25 C28 H28C 109.5 . . ?
H28A C28 H28C 109.5 . . ?
H28B C28 H28C 109.5 . . ?
C32 C29 C31 108.6(5) . . ?
C32 C29 C30 110.1(5) . . ?
C31 C29 C30 107.9(5) . . ?
C32 C29 P2 111.2(4) . . ?
C31 C29 P2 110.7(4) . . ?
C30 C29 P2 108.2(4) . . ?
C29 C30 H30A 109.5 . . ?
C29 C30 H30B 109.5 . . ?
H30A C30 H30B 109.5 . . ?
C29 C30 H30C 109.5 . . ?
H30A C30 H30C 109.5 . . ?
H30B C30 H30C 109.5 . . ?
C29 C31 H31A 109.5 . . ?
C29 C31 H31B 109.5 . . ?
H31A C31 H31B 109.5 . . ?
C29 C31 H31C 109.5 . . ?
H31A C31 H31C 109.5 . . ?
H31B C31 H31C 109.5 . . ?
C29 C32 H32A 109.5 . . ?
C29 C32 H32B 109.5 . . ?
H32A C32 H32B 109.5 . . ?
C29 C32 H32C 109.5 . . ?
H32A C32 H32C 109.5 . . ?
H32B C32 H32C 109.5 . . ?
C35 C33 C36 109.5(5) . . ?
C35 C33 C34 110.4(6) . . ?
C36 C33 C34 105.0(5) . . ?
C35 C33 P2 113.2(5) . . ?
C36 C33 P2 110.3(5) . . ?
C34 C33 P2 108.1(4) . . ?
C33 C34 H34A 109.5 . . ?
C33 C34 H34B 109.5 . . ?
H34A C34 H34B 109.5 . . ?
C33 C34 H34C 109.5 . . ?
H34A C34 H34C 109.5 . . ?
H34B C34 H34C 109.5 . . ?
C33 C35 H35A 109.5 . . ?
C33 C35 H35B 109.5 . . ?
H35A C35 H35B 109.5 . . ?
C33 C35 H35C 109.5 . . ?
H35A C35 H35C 109.5 . . ?
H35B C35 H35C 109.5 . . ?
C33 C36 H36A 109.5 . . ?
C33 C36 H36B 109.5 . . ?
H36A C36 H36B 109.5 . . ?
C33 C36 H36C 109.5 . . ?
H36A C36 H36C 109.5 . . ?
H36B C36 H36C 109.5 . . ?
Pd1 Br1 Pd2 92.22(3) . . ?
Pd2 Br2 Pd1 92.98(3) . . ?
C13 P1 C17 114.7(3) . . ?
C13 P1 C21 115.2(3) . . ?
C17 P1 C21 113.2(3) . . ?
C13 P1 H1 109(2) . . ?
C17 P1 H1 106(2) . . ?
C21 P1 H1 96(2) . . ?
C29 P2 C33 115.5(3) . . ?
C29 P2 C25 112.7(3) . . ?
C33 P2 C25 114.1(3) . . ?
C29 P2 H2A 105(2) . . ?
C33 P2 H2A 105(3) . . ?
C25 P2 H2A 103(2) . . ?
C1 Pd1 Br3 92.82(16) . . ?
C1 Pd1 Br1 89.63(16) . . ?
Br3 Pd1 Br1 177.52(3) . . ?
C1 Pd1 Br2 175.98(16) . . ?
Br3 Pd1 Br2 91.05(3) . . ?
Br1 Pd1 Br2 86.51(3) . . ?
C7 Pd2 Br4 91.19(16) . . ?
C7 Pd2 Br2 89.42(16) . . ?
Br4 Pd2 Br2 172.03(3) . . ?
C7 Pd2 Br1 172.46(16) . . ?
Br4 Pd2 Br1 93.75(3) . . ?
Br2 Pd2 Br1 86.48(3) . . ?

loop_
_geom_bond_atom_site_label_1
_geom_bond_atom_site_label_2
_geom_bond_distance
_geom_bond_site_symmetry_2
_geom_bond_publ_flag
C1 C2 1.316(8) . ?
C1 C6 1.371(8) . ?
C1 Pd1 2.029(6) . ?
C2 C3 1.395(9) . ?
C2 H2 0.9500 . ?
C3 C4 1.387(9) . ?
C3 H3 0.9500 . ?
C4 C5 1.378(9) . ?
C4 H4 0.9500 . ?
C5 C6 1.390(9) . ?
C5 H5 0.9500 . ?
C6 H6 0.9500 . ?
C7 C12 1.351(9) . ?
C7 C8 1.378(8) . ?
C7 Pd2 2.001(6) . ?
C8 C9 1.414(9) . ?
C8 H8 0.9500 . ?
C9 C10 1.363(9) . ?
C9 H9 0.9500 . ?
C10 C11 1.367(9) . ?
C10 H10 0.9500 . ?
C11 C12 1.398(9) . ?
C11 H11 0.9500 . ?
C12 H12 0.9500 . ?
C13 C15 1.532(8) . ?
C13 C16 1.552(8) . ?
C13 C14 1.553(9) . ?
C13 P1 1.864(6) . ?
C14 H14A 0.9800 . ?
C14 H14B 0.9800 . ?
C14 H14C 0.9800 . ?
C15 H15A 0.9800 . ?
C15 H15B 0.9800 . ?
C15 H15C 0.9800 . ?
C16 H16A 0.9800 . ?
C16 H16B 0.9800 . ?
C16 H16C 0.9800 . ?
C17 C18 1.542(8) . ?
C17 C20 1.548(8) . ?
C17 C19 1.560(8) . ?
C17 P1 1.865(5) . ?
C18 H18A 0.9800 . ?
C18 H18B 0.9800 . ?
C18 H18C 0.9800 . ?
C19 H19A 0.9800 . ?
C19 H19B 0.9800 . ?
C19 H19C 0.9800 . ?
C20 H20A 0.9800 . ?
C20 H20B 0.9800 . ?
C20 H20C 0.9800 . ?
C21 C22 1.527(10) . ?
C21 C24 1.544(9) . ?
C21 C23 1.549(9) . ?
C21 P1 1.875(6) . ?
C22 H22A 0.9800 . ?
C22 H22B 0.9800 . ?
C22 H22C 0.9800 . ?
C23 H23A 0.9800 . ?
C23 H23B 0.9800 . ?
C23 H23C 0.9800 . ?
C24 H24A 0.9800 . ?
C24 H24B 0.9800 . ?
C24 H24C 0.9800 . ?
C25 C26 1.519(8) . ?
C25 C27 1.541(8) . ?
C25 C28 1.542(8) . ?
C25 P2 1.876(6) . ?
C26 H26A 0.9800 . ?
C26 H26B 0.9800 . ?
C26 H26C 0.9800 . ?
C27 H27A 0.9800 . ?
C27 H27B 0.9800 . ?
C27 H27C 0.9800 . ?
C28 H28A 0.9800 . ?
C28 H28B 0.9800 . ?
C28 H28C 0.9800 . ?
C29 C32 1.533(8) . ?
C29 C31 1.544(8) . ?
C29 C30 1.548(8) . ?
C29 P2 1.871(6) . ?
C30 H30A 0.9800 . ?
C30 H30B 0.9800 . ?
C30 H30C 0.9800 . ?
C31 H31A 0.9800 . ?
C31 H31B 0.9800 . ?
C31 H31C 0.9800 . ?
C32 H32A 0.9800 . ?
C32 H32B 0.9800 . ?
C32 H32C 0.9800 . ?
C33 C35 1.513(9) . ?
C33 C36 1.547(9) . ?
C33 C34 1.554(9) . ?
C33 P2 1.872(6) . ?
C34 H34A 0.9800 . ?
C34 H34B 0.9800 . ?
C34 H34C 0.9800 . ?
C35 H35A 0.9800 . ?
C35 H35B 0.9800 . ?
C35 H35C 0.9800 . ?
C36 H36A 0.9800 . ?
C36 H36B 0.9800 . ?
C36 H36C 0.9800 . ?
Br1 Pd1 2.4768(9) . ?
Br1 Pd2 2.6223(10) . ?
Br2 Pd2 2.4608(9) . ?
Br2 Pd1 2.6060(10) . ?
Br3 Pd1 2.4401(9) . ?
Br4 Pd2 2.4398(9) . ?
P1 H1 1.27(6) . ?
P2 H2A 1.25(6) . ?
